data_2204547
loop_
_publ_author_name
'Liu, Fu-Chen'
'Wang, Xiu-Li'

_publ_section_title
;Diaquatris(nicotinato-\k<i>O</i>)bis(1,10-phenanthroline-\k^2^<i>N,N</i>')neodymium(III)
 trihydrate
;
_journal_issue 11
_journal_name_full 'Acta Crystallographica Section E'
_journal_page_first m1630
_journal_page_last m1632
_journal_paper_doi 10.1107/S1600536804025383
_journal_volume 60
_journal_year 2004
_chemical_formula_iupac '[Nd (C6 H4 N O2)3 (C12 H8 N2)2 (H2 O)2], 3H2 O'
_chemical_formula_moiety 'C42 H32 N7 Nd O8, 3H2 O'
_chemical_formula_sum 'C42 H38 N7 Nd O11'
_chemical_formula_weight 961.03
_chemical_name_systematic
;
Diaquatris(nicotinato-\kO)bis(1,10-phenanthroline-\k^2^N,N')neodymium(III)
trihydrate
;
_space_group_IT_number 2
_symmetry_cell_setting triclinic
_symmetry_space_group_name_Hall '-P 1'
_symmetry_space_group_name_H-M 'P -1'
_atom_sites_solution_hydrogens geom
_atom_sites_solution_primary direct
_atom_sites_solution_secondary difmap
_cell_angle_alpha 84.894(5)
_cell_angle_beta 80.659(5)
_cell_angle_gamma 84.306(5)
_cell_formula_units_Z 2
_cell_length_a 9.066(3)
_cell_length_b 12.924(4)
_cell_length_c 17.854(6)
_cell_measurement_reflns_used 989
_cell_measurement_temperature 293(2)
_cell_measurement_theta_max 26.71
_cell_measurement_theta_min 3.25
_cell_volume 2048.3(12)
_computing_cell_refinement 'SAINT (Bruker, 1998)'
_computing_data_collection 'SMART (Bruker, 1998)'
_computing_data_reduction SAINT
_computing_molecular_graphics 'SHELXTL (Bruker, 1998)'
_computing_publication_material SHELXTL
_computing_structure_refinement 'SHELXL97 (Sheldrick, 1997)'
_computing_structure_solution 'SHELXS97 (Sheldrick, 1997)'
_diffrn_ambient_temperature 293(2)
_diffrn_detector_area_resol_mean 0
_diffrn_measured_fraction_theta_full 0.984
_diffrn_measured_fraction_theta_max 0.984
_diffrn_measurement_device_type 'Bruker SMART CCD area-detector'
_diffrn_measurement_method '\f and \w'
_diffrn_radiation_monochromator graphite
_diffrn_radiation_source 'fine-focus sealed tube'
_diffrn_radiation_type MoK\a
_diffrn_radiation_wavelength 0.71073
_diffrn_reflns_av_R_equivalents 0.0176
_diffrn_reflns_av_sigmaI/netI 0.0386
_diffrn_reflns_limit_h_max 11
_diffrn_reflns_limit_h_min -6
_diffrn_reflns_limit_k_max 16
_diffrn_reflns_limit_k_min -16
_diffrn_reflns_limit_l_max 20
_diffrn_reflns_limit_l_min -22
_diffrn_reflns_number 11882
_diffrn_reflns_theta_full 26.41
_diffrn_reflns_theta_max 26.41
_diffrn_reflns_theta_min 1.16
_diffrn_standards_decay_% 0
_diffrn_standards_interval_count 0
_diffrn_standards_interval_time 0
_diffrn_standards_number 0
_exptl_absorpt_coefficient_mu 1.338
_exptl_absorpt_correction_T_max 0.7947
_exptl_absorpt_correction_T_min 0.7757
_exptl_absorpt_correction_type multi-scan
_exptl_absorpt_process_details '(SADABS; Sheldrick, 1996; Blessing, 1995)'
_exptl_crystal_colour colorless
_exptl_crystal_density_diffrn 1.558
_exptl_crystal_density_meas ?
_exptl_crystal_density_method 'not measured'
_exptl_crystal_description block
_exptl_crystal_F_000 974
_exptl_crystal_size_max 0.20
_exptl_crystal_size_mid 0.20
_exptl_crystal_size_min 0.18
_refine_diff_density_max 0.731
_refine_diff_density_min -0.578
_refine_ls_extinction_method none
_refine_ls_goodness_of_fit_ref 1.075
_refine_ls_hydrogen_treatment mixed
_refine_ls_matrix_type full
_refine_ls_number_parameters 590
_refine_ls_number_reflns 8297
_refine_ls_number_restraints 11
_refine_ls_restrained_S_all 1.075
_refine_ls_R_factor_all 0.0388
_refine_ls_R_factor_gt 0.0285
_refine_ls_shift/su_max 0.001
_refine_ls_shift/su_mean 0.000
_refine_ls_structure_factor_coef Fsqd
_refine_ls_weighting_details 'calc w = 1/[\s^2^(Fo^2^)+(0.0151P)^2^+1.5345P] where P = (Fo^2^+2Fc^2^)/3'
_refine_ls_weighting_scheme calc
_refine_ls_wR_factor_gt 0.0539
_refine_ls_wR_factor_ref 0.0610
_reflns_number_gt 7240
_reflns_number_total 8297
_reflns_threshold_expression I>2\s(I)
_cod_data_source_file ng6050.cif
_cod_data_source_block I
_cod_depositor_comments
;
The following automatic conversions were performed:
'_geom_bond_publ_flag' value 'Yes' changed to 'yes' according to
'/home/saulius/struct/CIF-dictionaries/cif_core.dic' dictionary named
'cif_core.dic' version 2.4.1 from 2010-06-29 (9
times).

'_geom_hbond_publ_flag' value 'Yes' changed to 'yes' according to
'/home/saulius/struct/CIF-dictionaries/cif_core.dic' dictionary named
'cif_core.dic' version 2.4.1 from 2010-06-29 (11 times).

Automatic conversion script
Id: cif_fix_enum 1527 2010-12-29 10:47:43Z saulius 

The following automatic conversions were performed:

'_chemical_melting_point' value 'not measured' was changed to '?' -
the value is undefined or not given.

Automatic conversion script
Id: cif_fix_values 1646 2011-03-28 12:23:43Z adriana 

The following automatic conversions were performed:

'_chemical_melting_point' value 'not measured' was changed to '?' -
the value is undefined or not given.

'_geom_bond_publ_flag' value
'Yes' changed to 'yes' according to
/home/saulius/struct/CIF-dictionaries/cif_core.dic dictionary named
'cif_core.dic' version 2.4.1 from 2010-06-29 (9
times).

'_geom_hbond_publ_flag' value 'Yes' changed to 'yes'
according to /home/saulius/struct/CIF-dictionaries/cif_core.dic
dictionary named 'cif_core.dic' version 2.4.1 from 2010-06-29 (11
times).

Automatic conversion script
Id: cif_fix_values 1715 2011-07-08 13:25:40Z adriana 

The following automatic conversions were performed:

'_exptl_crystal_density_meas' value 'NONE' was changed to '?' - the
value is perceived as not measured.

Automatic conversion script
Id: cif_fix_values 3008 2015-01-20 13:52:24Z robertas 
;
_cod_original_cell_volume 2048.3(11)
_cod_database_code 2204547
_cod_database_fobs_code 2204547

loop_
_symmetry_equiv_pos_as_xyz
'x, y, z'
'-x, -y, -z'

loop_
_atom_site_label
_atom_site_fract_x
_atom_site_fract_y
_atom_site_fract_z
_atom_site_U_iso_or_equiv
_atom_site_adp_type
_atom_site_calc_flag
_atom_site_refinement_flags
_atom_site_occupancy
_atom_site_type_symbol
Nd1 0.584842(17) 0.741917(12) 0.736106(9) 0.02677(5) Uani d . 1 Nd
N1 0.7054(4) 0.2524(2) 0.74825(19) 0.0639(9) Uani d . 1 N
N2 0.9313(4) 0.6561(3) 0.39067(18) 0.0783(11) Uani d . 1 N
N3 0.9569(4) 0.7763(3) 1.0008(2) 0.0810(11) Uani d . 1 N
N4 0.7485(3) 0.59777(18) 0.81668(14) 0.0351(6) Uani d . 1 N
N5 0.4944(3) 0.70276(19) 0.88668(14) 0.0365(6) Uani d . 1 N
N6 0.6888(3) 0.90454(17) 0.64065(13) 0.0326(5) Uani d . 1 N
N7 0.5067(3) 0.77398(18) 0.59601(14) 0.0370(6) Uani d . 1 N
C1 0.4493(4) 0.4978(2) 0.72659(17) 0.0362(7) Uani d . 1 C
C2 0.5024(4) 0.3844(2) 0.73885(16) 0.0362(7) Uani d . 1 C
C3 0.4002(4) 0.3107(3) 0.7639(2) 0.0527(9) Uani d . 1 C
H3a 0.2976 0.3297 0.7690 0.063 Uiso calc R 1 H
C4 0.4528(5) 0.2094(3) 0.7809(2) 0.0694(12) Uani d . 1 C
H4a 0.3865 0.1586 0.7972 0.083 Uiso calc R 1 H
C5 0.6040(6) 0.1848(3) 0.7735(2) 0.0709(12) Uani d . 1 C
H5a 0.6382 0.1165 0.7869 0.085 Uiso calc R 1 H
C6 0.6518(4) 0.3509(2) 0.7309(2) 0.0494(8) Uani d . 1 C
H6a 0.7207 0.3994 0.7124 0.059 Uiso calc R 1 H
C7 0.9073(3) 0.7076(2) 0.59646(17) 0.0346(7) Uani d . 1 C
C8 0.8812(3) 0.6595(2) 0.52679(17) 0.0369(7) Uani d . 1 C
C9 0.9535(4) 0.6910(3) 0.4557(2) 0.0582(10) Uani d . 1 C
H9a 1.0228 0.7402 0.4529 0.070 Uiso calc R 1 H
C10 0.8362(6) 0.5841(3) 0.3960(2) 0.0759(13) Uani d . 1 C
H10a 0.8229 0.5559 0.3517 0.091 Uiso calc R 1 H
C11 0.7558(5) 0.5486(3) 0.4638(2) 0.0728(12) Uani d . 1 C
H11a 0.6871 0.4995 0.4647 0.087 Uiso calc R 1 H
C12 0.7780(4) 0.5865(3) 0.5303(2) 0.0536(9) Uani d . 1 C
H12a 0.7246 0.5635 0.5767 0.064 Uiso calc R 1 H
C13 0.6939(3) 0.8907(2) 0.86601(17) 0.0353(7) Uani d . 1 C
C14 0.7759(3) 0.8762(2) 0.93353(17) 0.0377(7) Uani d . 1 C
C15 0.7384(4) 0.9407(3) 0.9919(2) 0.0574(9) Uani d . 1 C
H15a 0.6634 0.9949 0.9897 0.069 Uiso calc R 1 H
C16 0.8128(5) 0.9244(4) 1.0539(2) 0.0759(13) Uani d . 1 C
H16a 0.7923 0.9686 1.0934 0.091 Uiso calc R 1 H
C17 0.9179(5) 0.8411(4) 1.0555(2) 0.0851(15) Uani d . 1 C
H17a 0.9656 0.8289 1.0982 0.102 Uiso calc R 1 H
C18 0.8855(4) 0.7956(3) 0.9405(2) 0.0541(9) Uani d . 1 C
H18a 0.9114 0.7521 0.9008 0.065 Uiso calc R 1 H
C19 0.8684(4) 0.5423(3) 0.7836(2) 0.0478(8) Uani d . 1 C
H19a 0.8950 0.5530 0.7311 0.057 Uiso calc R 1 H
C20 0.9574(4) 0.4685(3) 0.8227(2) 0.0617(10) Uani d . 1 C
H20a 1.0392 0.4305 0.7966 0.074 Uiso calc R 1 H
C21 0.9223(4) 0.4539(3) 0.8990(2) 0.0573(10) Uani d . 1 C
H21a 0.9797 0.4049 0.9259 0.069 Uiso calc R 1 H
C22 0.7997(4) 0.5122(2) 0.93767(19) 0.0441(8) Uani d . 1 C
C23 0.7600(5) 0.5021(3) 1.0181(2) 0.0595(10) Uani d . 1 C
H23a 0.8163 0.4546 1.0468 0.071 Uiso calc R 1 H
C24 0.6438(5) 0.5594(3) 1.0530(2) 0.0626(11) Uani d . 1 C
H24a 0.6227 0.5533 1.1058 0.075 Uiso calc R 1 H
C25 0.5496(4) 0.6309(3) 1.01079(18) 0.0482(8) Uani d . 1 C
C26 0.4247(5) 0.6901(3) 1.0449(2) 0.0613(10) Uani d . 1 C
H26a 0.4016 0.6875 1.0977 0.074 Uiso calc R 1 H
C27 0.3362(4) 0.7521(3) 1.0016(2) 0.0614(10) Uani d . 1 C
H27a 0.2520 0.7916 1.0242 0.074 Uiso calc R 1 H
C28 0.3747(4) 0.7551(3) 0.9221(2) 0.0480(8) Uani d . 1 C
H28a 0.3123 0.7962 0.8927 0.058 Uiso calc R 1 H
C29 0.5829(3) 0.6412(2) 0.93088(17) 0.0357(7) Uani d . 1 C
C30 0.7129(3) 0.5828(2) 0.89340(16) 0.0343(7) Uani d . 1 C
C31 0.7713(4) 0.9724(2) 0.66177(18) 0.0394(7) Uani d . 1 C
H31a 0.7799 0.9707 0.7131 0.047 Uiso calc R 1 H
C32 0.8462(4) 1.0465(2) 0.61190(19) 0.0451(8) Uani d . 1 C
H32a 0.9020 1.0929 0.6299 0.054 Uiso calc R 1 H
C33 0.8361(4) 1.0494(2) 0.53629(19) 0.0454(8) Uani d . 1 C
H33a 0.8859 1.0976 0.5020 0.055 Uiso calc R 1 H
C34 0.7502(3) 0.9796(2) 0.51067(17) 0.0370(7) Uani d . 1 C
C35 0.7335(4) 0.9789(3) 0.43251(19) 0.0495(8) Uani d . 1 C
H35a 0.7840 1.0247 0.3965 0.059 Uiso calc R 1 H
C36 0.6463(4) 0.9133(3) 0.41025(18) 0.0506(9) Uani d . 1 C
H36a 0.6378 0.9139 0.3590 0.061 Uiso calc R 1 H
C37 0.5661(4) 0.8422(2) 0.46427(18) 0.0414(7) Uani d . 1 C
C38 0.4661(4) 0.7774(3) 0.4440(2) 0.0535(9) Uani d . 1 C
H38a 0.4538 0.7766 0.3934 0.064 Uiso calc R 1 H
C39 0.3875(4) 0.7160(3) 0.4985(2) 0.0575(10) Uani d . 1 C
H39a 0.3181 0.6747 0.4860 0.069 Uiso calc R 1 H
C40 0.4119(4) 0.7156(3) 0.5739(2) 0.0487(8) Uani d . 1 C
H40a 0.3587 0.6719 0.6105 0.058 Uiso calc R 1 H
C41 0.5816(3) 0.8388(2) 0.54175(16) 0.0332(6) Uani d . 1 C
C42 0.6766(3) 0.9085(2) 0.56532(16) 0.0319(6) Uani d . 1 C
O1 0.3114(3) 0.52032(17) 0.73578(17) 0.0623(7) Uani d . 1 O
O2 0.5472(2) 0.56234(14) 0.70988(12) 0.0378(5) Uani d . 1 O
O3 0.8111(2) 0.69451(15) 0.65594(11) 0.0369(5) Uani d . 1 O
O4 1.0193(3) 0.75683(19) 0.59262(13) 0.0540(6) Uani d . 1 O
O5 0.7345(2) 0.82957(15) 0.81249(11) 0.0351(5) Uani d . 1 O
O6 0.5918(3) 0.96148(17) 0.86671(14) 0.0565(7) Uani d . 1 O
O7 0.3116(3) 0.71918(19) 0.75589(15) 0.0459(6) Uani d D 1 O
O8 0.4363(3) 0.90810(17) 0.76715(15) 0.0446(5) Uani d D 1 O
O1w -0.0214(4) 0.8014(3) 0.2573(2) 0.0747(8) Uani d D 1 O
O2w 0.9608(3) 0.1793(2) 0.26812(17) 0.0526(6) Uani d D 1 O
O3w 0.8472(3) 0.0016(2) 0.23100(17) 0.0624(7) Uani d D 1 O
H7a 0.292(4) 0.6591(12) 0.756(2) 0.055(11) Uiso d D 1 H
H7b 0.237(3) 0.759(2) 0.755(2) 0.069(13) Uiso d D 1 H
H8a 0.475(4) 0.932(3) 0.7993(17) 0.070(13) Uiso d D 1 H
H8b 0.3512(18) 0.936(3) 0.767(2) 0.057(11) Uiso d D 1 H
H1wa 0.0685(18) 0.785(4) 0.245(3) 0.14(3) Uiso d D 1 H
H1wb -0.048(5) 0.766(4) 0.2961(19) 0.13(2) Uiso d D 1 H
H2wa 0.968(4) 0.195(3) 0.3105(11) 0.066(13) Uiso d D 1 H
H2wb 1.040(3) 0.186(3) 0.2393(19) 0.072(14) Uiso d D 1 H
H3wa 0.900(4) 0.047(2) 0.237(2) 0.078(15) Uiso d D 1 H
H3wb 0.892(4) -0.0553(15) 0.235(2) 0.071(14) Uiso d D 1 H

loop_
_atom_site_aniso_label
_atom_site_aniso_U_11
_atom_site_aniso_U_22
_atom_site_aniso_U_33
_atom_site_aniso_U_12
_atom_site_aniso_U_13
_atom_site_aniso_U_23
Nd1 0.02651(8) 0.02588(8) 0.02796(8) -0.00201(5) -0.00600(5) 0.00083(5)
N1 0.074(2) 0.0413(17) 0.070(2) 0.0130(16) -0.0028(17) -0.0025(16)
N2 0.103(3) 0.102(3) 0.0343(18) -0.038(2) -0.0032(18) -0.0077(18)
N3 0.083(3) 0.101(3) 0.063(2) 0.020(2) -0.042(2) -0.005(2)
N4 0.0378(14) 0.0339(13) 0.0329(14) -0.0003(11) -0.0071(11) 0.0019(11)
N5 0.0348(14) 0.0376(14) 0.0351(14) -0.0057(11) 0.0009(11) -0.0010(11)
N6 0.0366(14) 0.0274(12) 0.0327(13) 0.0000(10) -0.0056(10) 0.0014(10)
N7 0.0385(15) 0.0368(14) 0.0379(15) -0.0058(11) -0.0138(11) 0.0031(11)
C1 0.0415(18) 0.0338(16) 0.0348(17) -0.0084(13) -0.0081(13) -0.0015(13)
C2 0.0474(19) 0.0322(15) 0.0285(15) -0.0059(13) -0.0019(13) -0.0037(12)
C3 0.062(2) 0.0377(18) 0.056(2) -0.0137(16) 0.0051(18) -0.0062(16)
C4 0.098(4) 0.035(2) 0.067(3) -0.019(2) 0.016(2) -0.0028(18)
C5 0.108(4) 0.0302(19) 0.065(3) 0.003(2) 0.004(2) 0.0015(18)
C6 0.057(2) 0.0367(18) 0.052(2) -0.0032(16) -0.0022(17) -0.0012(15)
C7 0.0329(16) 0.0349(16) 0.0338(16) -0.0005(13) -0.0026(13) 0.0021(13)
C8 0.0381(17) 0.0351(16) 0.0357(17) -0.0016(13) -0.0034(13) 0.0007(13)
C9 0.065(2) 0.071(2) 0.041(2) -0.028(2) -0.0011(17) -0.0001(18)
C10 0.108(4) 0.078(3) 0.048(2) -0.019(3) -0.019(2) -0.015(2)
C11 0.102(4) 0.060(2) 0.064(3) -0.035(2) -0.015(2) -0.009(2)
C12 0.071(3) 0.0447(19) 0.046(2) -0.0194(18) -0.0032(18) 0.0013(16)
C13 0.0417(18) 0.0291(15) 0.0371(17) -0.0075(13) -0.0120(13) 0.0022(13)
C14 0.0417(18) 0.0378(16) 0.0356(17) -0.0078(14) -0.0110(13) 0.0000(13)
C15 0.061(2) 0.066(2) 0.049(2) 0.0029(19) -0.0161(18) -0.0161(18)
C16 0.085(3) 0.103(4) 0.045(2) -0.005(3) -0.019(2) -0.023(2)
C17 0.084(3) 0.130(4) 0.047(3) 0.004(3) -0.035(2) -0.006(3)
C18 0.059(2) 0.059(2) 0.047(2) 0.0052(18) -0.0225(18) -0.0061(17)
C19 0.045(2) 0.0483(19) 0.045(2) 0.0095(15) -0.0040(15) 0.0056(15)
C20 0.049(2) 0.058(2) 0.071(3) 0.0180(18) -0.0098(19) 0.007(2)
C21 0.054(2) 0.052(2) 0.068(3) 0.0047(18) -0.029(2) 0.0138(19)
C22 0.051(2) 0.0415(18) 0.0438(19) -0.0120(15) -0.0228(16) 0.0093(15)
C23 0.074(3) 0.063(2) 0.047(2) -0.017(2) -0.030(2) 0.0148(19)
C24 0.090(3) 0.073(3) 0.0297(19) -0.028(2) -0.021(2) 0.0108(18)
C25 0.062(2) 0.052(2) 0.0341(18) -0.0217(17) -0.0059(16) -0.0041(15)
C26 0.078(3) 0.075(3) 0.0309(19) -0.024(2) 0.0051(18) -0.0112(18)
C27 0.054(2) 0.070(3) 0.053(2) -0.007(2) 0.0192(18) -0.019(2)
C28 0.043(2) 0.0468(19) 0.051(2) -0.0063(15) 0.0033(16) -0.0027(16)
C29 0.0415(18) 0.0368(16) 0.0306(16) -0.0132(14) -0.0061(13) -0.0012(13)
C30 0.0398(17) 0.0330(15) 0.0328(16) -0.0116(13) -0.0118(13) 0.0037(12)
C31 0.0494(19) 0.0318(15) 0.0377(17) -0.0048(14) -0.0086(14) -0.0018(13)
C32 0.049(2) 0.0338(16) 0.052(2) -0.0096(14) -0.0050(16) -0.0005(15)
C33 0.048(2) 0.0355(17) 0.048(2) -0.0077(14) 0.0041(15) 0.0054(15)
C34 0.0405(18) 0.0300(15) 0.0363(17) 0.0026(13) -0.0005(13) 0.0040(13)
C35 0.057(2) 0.049(2) 0.0374(19) -0.0027(17) -0.0009(16) 0.0117(15)
C36 0.063(2) 0.058(2) 0.0285(17) 0.0046(18) -0.0095(15) 0.0031(15)
C37 0.0462(19) 0.0430(18) 0.0348(17) 0.0063(15) -0.0130(14) 0.0001(14)
C38 0.066(2) 0.057(2) 0.041(2) 0.0006(18) -0.0270(18) -0.0009(17)
C39 0.062(2) 0.059(2) 0.061(2) -0.0155(19) -0.034(2) -0.0013(19)
C40 0.051(2) 0.0497(19) 0.049(2) -0.0125(16) -0.0191(16) 0.0063(16)
C41 0.0342(16) 0.0304(15) 0.0340(16) 0.0036(12) -0.0094(13) 0.0036(12)
C42 0.0330(16) 0.0287(14) 0.0318(16) 0.0037(12) -0.0045(12) 0.0012(12)
O1 0.0375(14) 0.0404(13) 0.110(2) -0.0073(11) -0.0102(14) -0.0065(13)
O2 0.0355(12) 0.0287(10) 0.0490(13) -0.0062(9) -0.0054(9) 0.0001(9)
O3 0.0366(12) 0.0373(11) 0.0333(11) -0.0015(9) 0.0016(9) 0.0018(9)
O4 0.0447(14) 0.0776(17) 0.0421(14) -0.0272(12) 0.0007(10) -0.0065(12)
O5 0.0372(12) 0.0374(11) 0.0327(11) -0.0054(9) -0.0102(9) -0.0023(9)
O6 0.0711(17) 0.0410(13) 0.0637(16) 0.0145(12) -0.0351(13) -0.0138(12)
O7 0.0295(13) 0.0402(14) 0.0697(17) -0.0025(11) -0.0110(11) -0.0091(12)
O8 0.0370(14) 0.0392(13) 0.0603(16) 0.0049(10) -0.0165(12) -0.0111(11)
O1w 0.077(2) 0.072(2) 0.071(2) 0.0074(17) -0.0119(16) 0.0091(17)
O2w 0.0380(15) 0.0638(16) 0.0597(18) -0.0035(12) -0.0151(13) -0.0131(14)
O3w 0.0488(16) 0.0607(18) 0.084(2) 0.0099(15) -0.0303(14) -0.0177(16)

loop_
_atom_type_symbol
_atom_type_description
_atom_type_scat_dispersion_real
_atom_type_scat_dispersion_imag
_atom_type_scat_source
C C 0.0033 0.0016 'International Tables Vol C Tables 4.2.6.8 and 6.1.1.4'
H H 0.0000 0.0000 'International Tables Vol C Tables 4.2.6.8 and 6.1.1.4'
N N 0.0061 0.0033 'International Tables Vol C Tables 4.2.6.8 and 6.1.1.4'
O O 0.0106 0.0060 'International Tables Vol C Tables 4.2.6.8 and 6.1.1.4'
Nd Nd -0.1943 3.0179 'International Tables Vol C Tables 4.2.6.8 and 6.1.1.4'

loop_
_geom_angle_atom_site_label_1
_geom_angle_atom_site_label_2
_geom_angle_atom_site_label_3
_geom_angle
_geom_angle_publ_flag
O2 Nd1 O3 78.31(7) yes
O2 Nd1 O5 138.32(6) yes
O2 Nd1 O7 70.55(7) yes
O2 Nd1 O8 139.79(7) yes
O2 Nd1 N4 68.65(7) yes
O2 Nd1 N5 91.88(7) yes
O2 Nd1 N6 130.69(7) yes
O2 Nd1 N7 78.83(7) yes
O3 Nd1 O5 88.00(7) yes
O3 Nd1 O7 141.55(8) yes
O3 Nd1 O8 135.31(8) yes
O3 Nd1 N4 72.36(7) yes
O3 Nd1 N5 132.04(7) yes
O3 Nd1 N6 67.24(7) yes
O3 Nd1 N7 77.16(7) yes
O5 Nd1 O7 130.36(8) yes
O5 Nd1 O8 74.53(7) yes
O5 Nd1 N4 69.70(7) yes
O5 Nd1 N5 68.64(7) yes
O5 Nd1 N6 75.98(7) yes
O5 Nd1 N7 136.29(7) yes
O7 Nd1 O8 69.41(8) yes
O7 Nd1 N4 114.38(8) yes
O7 Nd1 N5 72.09(8) yes
O7 Nd1 N6 118.60(8) yes
O7 Nd1 N7 75.20(8) yes
O8 Nd1 N4 133.46(8) yes
O8 Nd1 N5 79.41(8) yes
O8 Nd1 N6 68.69(8) yes
O8 Nd1 N7 87.62(8) yes
N4 Nd1 N5 60.51(7) yes
N4 Nd1 N6 127.02(7) yes
N4 Nd1 N7 138.92(7) yes
N5 Nd1 N6 137.40(7) yes
N5 Nd1 N7 147.24(8) yes
N6 Nd1 N7 60.33(7) yes
C5 N1 C6 116.4(3) no
C10 N2 C9 116.8(3) no
C17 N3 C18 116.0(4) no
C19 N4 C30 117.3(3) no
C19 N4 Nd1 122.0(2) no
C30 N4 Nd1 120.71(19) no
C28 N5 C29 117.2(3) no
C28 N5 Nd1 120.8(2) no
C29 N5 Nd1 121.19(19) no
C31 N6 C42 117.2(2) no
C31 N6 Nd1 122.35(19) no
C42 N6 Nd1 119.71(17) no
C40 N7 C41 117.3(3) no
C40 N7 Nd1 121.2(2) no
C41 N7 Nd1 120.65(18) no
O1 C1 O2 125.3(3) no
O1 C1 C2 116.9(3) no
O2 C1 C2 117.9(3) no
C6 C2 C3 117.6(3) no
C6 C2 C1 121.8(3) no
C3 C2 C1 120.5(3) no
C4 C3 C2 119.1(4) no
C4 C3 H3a 120.5 no
C2 C3 H3a 120.5 no
C5 C4 C3 118.7(4) no
C5 C4 H4a 120.6 no
C3 C4 H4a 120.6 no
N1 C5 C4 124.1(4) no
N1 C5 H5a 118.0 no
C4 C5 H5a 118.0 no
N1 C6 C2 124.1(3) no
N1 C6 H6a 117.9 no
C2 C6 H6a 117.9 no
O4 C7 O3 124.5(3) no
O4 C7 C8 118.8(3) no
O3 C7 C8 116.7(3) no
C9 C8 C12 117.1(3) no
C9 C8 C7 120.9(3) no
C12 C8 C7 121.9(3) no
N2 C9 C8 124.8(3) no
N2 C9 H9a 117.6 no
C8 C9 H9a 117.6 no
N2 C10 C11 123.2(4) no
N2 C10 H10a 118.4 no
C11 C10 H10a 118.4 no
C10 C11 C12 119.3(4) no
C10 C11 H11a 120.3 no
C12 C11 H11a 120.3 no
C11 C12 C8 118.7(3) no
C11 C12 H12a 120.6 no
C8 C12 H12a 120.6 no
O6 C13 O5 124.9(3) no
O6 C13 C14 116.9(3) no
O5 C13 C14 118.2(3) no
C15 C14 C18 117.9(3) no
C15 C14 C13 120.5(3) no
C18 C14 C13 121.5(3) no
C14 C15 C16 119.4(4) no
C14 C15 H15a 120.3 no
C16 C15 H15a 120.3 no
C17 C16 C15 117.8(4) no
C17 C16 H16a 121.1 no
C15 C16 H16a 121.1 no
N3 C17 C16 124.9(4) no
N3 C17 H17a 117.6 no
C16 C17 H17a 117.6 no
N3 C18 C14 124.0(4) no
N3 C18 H18a 118.0 no
C14 C18 H18a 118.0 no
N4 C19 C20 124.1(3) no
N4 C19 H19a 118.0 no
C20 C19 H19a 118.0 no
C21 C20 C19 118.7(3) no
C21 C20 H20a 120.7 no
C19 C20 H20a 120.7 no
C20 C21 C22 120.1(3) no
C20 C21 H21a 119.9 no
C22 C21 H21a 119.9 no
C21 C22 C30 117.5(3) no
C21 C22 C23 122.6(3) no
C30 C22 C23 120.0(3) no
C24 C23 C22 120.9(3) no
C24 C23 H23a 119.5 no
C22 C23 H23a 119.5 no
C23 C24 C25 121.6(3) no
C23 C24 H24a 119.2 no
C25 C24 H24a 119.2 no
C26 C25 C29 117.4(3) no
C26 C25 C24 123.4(3) no
C29 C25 C24 119.2(3) no
C27 C26 C25 120.4(3) no
C27 C26 H26a 119.8 no
C25 C26 H26a 119.8 no
C26 C27 C28 118.5(3) no
C26 C27 H27a 120.8 no
C28 C27 H27a 120.8 no
N5 C28 C27 123.7(3) no
N5 C28 H28a 118.1 no
C27 C28 H28a 118.1 no
N5 C29 C25 122.7(3) no
N5 C29 C30 118.1(3) no
C25 C29 C30 119.2(3) no
N4 C30 C22 122.3(3) no
N4 C30 C29 118.6(3) no
C22 C30 C29 119.1(3) no
N6 C31 C32 124.2(3) no
N6 C31 H31a 117.9 no
C32 C31 H31a 117.9 no
C33 C32 C31 118.7(3) no
C33 C32 H32a 120.6 no
C31 C32 H32a 120.6 no
C32 C33 C34 119.6(3) no
C32 C33 H33a 120.2 no
C34 C33 H33a 120.2 no
C33 C34 C42 117.7(3) no
C33 C34 C35 122.6(3) no
C42 C34 C35 119.7(3) no
C36 C35 C34 121.1(3) no
C36 C35 H35a 119.4 no
C34 C35 H35a 119.4 no
C35 C36 C37 120.9(3) no
C35 C36 H36a 119.5 no
C37 C36 H36a 119.5 no
C38 C37 C41 117.5(3) no
C38 C37 C36 122.6(3) no
C41 C37 C36 119.9(3) no
C39 C38 C37 119.7(3) no
C39 C38 H38a 120.1 no
C37 C38 H38a 120.1 no
C38 C39 C40 119.1(3) no
C38 C39 H39a 120.4 no
C40 C39 H39a 120.4 no
N7 C40 C39 123.6(3) no
N7 C40 H40a 118.2 no
C39 C40 H40a 118.2 no
N7 C41 C37 122.7(3) no
N7 C41 C42 118.3(3) no
C37 C41 C42 119.0(3) no
N6 C42 C34 122.6(3) no
N6 C42 C41 118.0(2) no
C34 C42 C41 119.3(3) no
C1 O2 Nd1 139.05(19) no
C7 O3 Nd1 152.66(18) no
C13 O5 Nd1 131.08(18) no
Nd1 O7 H7a 114(3) no
Nd1 O7 H7b 134(3) no
H7a O7 H7b 111(4) no
Nd1 O8 H8a 107(3) no
Nd1 O8 H8b 139(3) no
H8a O8 H8b 110(4) no
H1wa O1w H1wb 106.2(17) no
H2wa O2w H2wb 110(4) no
H3wa O3w H3wb 110(4) no

loop_
_geom_bond_atom_site_label_1
_geom_bond_atom_site_label_2
_geom_bond_distance
_geom_bond_publ_flag
Nd1 O2 2.475(2) yes
Nd1 O3 2.363(2) yes
Nd1 O5 2.483(2) yes
Nd1 O7 2.488(2) yes
Nd1 O8 2.476(2) yes
Nd1 N4 2.722(2) yes
Nd1 N5 2.698(3) yes
Nd1 N6 2.728(2) yes
Nd1 N7 2.695(2) yes
N1 C5 1.329(5) no
N1 C6 1.345(4) no
N2 C9 1.334(5) no
N2 C10 1.317(5) no
N3 C17 1.325(6) no
N3 C18 1.337(4) no
N4 C19 1.326(4) no
N4 C30 1.356(4) no
N5 C28 1.320(4) no
N5 C29 1.367(4) no
N6 C31 1.323(4) no
N6 C42 1.363(4) no
N7 C40 1.325(4) no
N7 C41 1.362(4) no
C1 O1 1.243(4) no
C1 O2 1.261(3) no
C1 C2 1.505(4) no
C2 C3 1.389(4) no
C2 C6 1.369(4) no
C3 C4 1.373(5) no
C3 H3a 0.9300 no
C4 C5 1.364(6) no
C4 H4a 0.9300 no
C5 H5a 0.9300 no
C6 H6a 0.9300 no
C7 O3 1.270(3) no
C7 O4 1.240(3) no
C7 C8 1.501(4) no
C8 C9 1.377(4) no
C8 C12 1.384(4) no
C9 H9a 0.9300 no
C10 C11 1.374(6) no
C10 H10a 0.9300 no
C11 C12 1.375(5) no
C11 H11a 0.9300 no
C12 H12a 0.9300 no
C13 O5 1.279(3) no
C13 O6 1.235(4) no
C13 C14 1.504(4) no
C14 C15 1.372(4) no
C14 C18 1.378(4) no
C15 C16 1.377(5) no
C15 H15a 0.9300 no
C16 C17 1.367(6) no
C16 H16a 0.9300 no
C17 H17a 0.9300 no
C18 H18a 0.9300 no
C19 C20 1.400(4) no
C19 H19a 0.9300 no
C20 C21 1.347(5) no
C20 H20a 0.9300 no
C21 C22 1.400(5) no
C21 H21a 0.9300 no
C22 C30 1.417(4) no
C22 C23 1.421(5) no
C23 C24 1.326(6) no
C23 H23a 0.9300 no
C24 C25 1.442(5) no
C24 H24a 0.9300 no
C25 C26 1.388(5) no
C25 C29 1.407(4) no
C26 C27 1.359(5) no
C26 H26a 0.9300 no
C27 C28 1.404(5) no
C27 H27a 0.9300 no
C28 H28a 0.9300 no
C29 C30 1.436(4) no
C31 C32 1.397(4) no
C31 H31a 0.9300 no
C32 C33 1.365(5) no
C32 H32a 0.9300 no
C33 C34 1.400(4) no
C33 H33a 0.9300 no
C34 C35 1.429(4) no
C34 C42 1.411(4) no
C35 C36 1.340(5) no
C35 H35a 0.9300 no
C36 C37 1.431(5) no
C36 H36a 0.9300 no
C37 C38 1.402(5) no
C37 C41 1.409(4) no
C38 C39 1.355(5) no
C38 H38a 0.9300 no
C39 C40 1.399(5) no
C39 H39a 0.9300 no
C40 H40a 0.9300 no
C41 C42 1.439(4) no
O7 H7a 0.813(10) no
O7 H7b 0.815(10) no
O8 H8a 0.821(10) no
O8 H8b 0.817(10) no
O1w H1wa 0.819(10) no
O1w H1wb 0.812(10) no
O2w H2wa 0.816(10) no
O2w H2wb 0.822(10) no
O3w H3wa 0.813(10) no
O3w H3wb 0.809(10) no

loop_
_geom_hbond_atom_site_label_D
_geom_hbond_atom_site_label_H
_geom_hbond_atom_site_label_A
_geom_hbond_site_symmetry_A
_geom_hbond_distance_DH
_geom_hbond_distance_HA
_geom_hbond_distance_DA
_geom_hbond_angle_DHA
_geom_hbond_publ_flag
O7 H7a O1 . 0.810(10) 1.847(16) 2.627(3) 160(4) yes
O7 H7b O2w 2_666 0.820(10) 1.973(16) 2.758(3) 161(4) yes
O8 H8a O5 . 0.820(10) 2.62(4) 3.002(3) 110(3) yes
O8 H8a O6 . 0.820(10) 1.810(10) 2.617(3) 167(4) yes
O8 H8b O3w 2_666 0.820(10) 1.890(10) 2.711(4) 179(4) yes
O1w H1wa N1 2_666 0.820(10) 2.08(2) 2.868(5) 162(5) yes
O1w H1wb N2 1_455 0.810(10) 2.10(2) 2.900(5) 167(5) yes
O2w H2wa O4 2_766 0.820(10) 1.910(10) 2.727(4) 176(4) yes
O2w H2wb O5 2_766 0.820(10) 2.10(2) 2.898(3) 164(4) yes
O3w H3wa O2w . 0.810(10) 2.00(2) 2.781(4) 161(4) yes
O3w H3wb O1w 1_645 0.810(10) 1.970(10) 2.773(4) 172(4) yes

loop_
_geom_torsion_atom_site_label_1
_geom_torsion_atom_site_label_2
_geom_torsion_atom_site_label_3
_geom_torsion_atom_site_label_4
_geom_torsion
_geom_torsion_publ_flag
O3 Nd1 N4 C19 -12.3(2) no
O2 Nd1 N4 C19 71.7(2) no
O8 Nd1 N4 C19 -148.9(2) no
O5 Nd1 N4 C19 -106.8(2) no
O7 Nd1 N4 C19 127.0(2) no
N7 Nd1 N4 C19 31.6(3) no
N5 Nd1 N4 C19 176.9(3) no
N6 Nd1 N4 C19 -53.9(3) no
O3 Nd1 N4 C30 165.2(2) no
O2 Nd1 N4 C30 -110.8(2) no
O8 Nd1 N4 C30 28.6(2) no
O5 Nd1 N4 C30 70.7(2) no
O7 Nd1 N4 C30 -55.5(2) no
N7 Nd1 N4 C30 -150.85(18) no
N5 Nd1 N4 C30 -5.61(19) no
N6 Nd1 N4 C30 123.6(2) no
O3 Nd1 N5 C28 165.9(2) no
O2 Nd1 N5 C28 -118.2(2) no
O8 Nd1 N5 C28 22.3(2) no
O5 Nd1 N5 C28 99.7(2) no
O7 Nd1 N5 C28 -49.3(2) no
N7 Nd1 N5 C28 -46.1(3) no
N4 Nd1 N5 C28 177.7(3) no
N6 Nd1 N5 C28 63.7(3) no
O3 Nd1 N5 C29 -3.4(2) no
O2 Nd1 N5 C29 72.5(2) no
O8 Nd1 N5 C29 -147.0(2) no
O5 Nd1 N5 C29 -69.6(2) no
O7 Nd1 N5 C29 141.4(2) no
N7 Nd1 N5 C29 144.61(19) no
N4 Nd1 N5 C29 8.43(19) no
N6 Nd1 N5 C29 -105.6(2) no
O3 Nd1 N6 C31 -95.6(2) no
O2 Nd1 N6 C31 -145.0(2) no
O8 Nd1 N6 C31 76.8(2) no
O5 Nd1 N6 C31 -1.8(2) no
O7 Nd1 N6 C31 126.8(2) no
N7 Nd1 N6 C31 176.6(3) no
N5 Nd1 N6 C31 32.5(3) no
N4 Nd1 N6 C31 -52.3(3) no
O3 Nd1 N6 C42 74.0(2) no
O2 Nd1 N6 C42 24.6(2) no
O8 Nd1 N6 C42 -113.6(2) no
O5 Nd1 N6 C42 167.8(2) no
O7 Nd1 N6 C42 -63.6(2) no
N7 Nd1 N6 C42 -13.78(19) no
N5 Nd1 N6 C42 -157.92(18) no
N4 Nd1 N6 C42 117.3(2) no
O3 Nd1 N7 C40 112.8(3) no
O2 Nd1 N7 C40 32.4(2) no
O8 Nd1 N7 C40 -109.6(3) no
O5 Nd1 N7 C40 -174.1(2) no
O7 Nd1 N7 C40 -40.2(2) no
N5 Nd1 N7 C40 -43.4(3) no
N4 Nd1 N7 C40 70.1(3) no
N6 Nd1 N7 C40 -176.3(3) no
O3 Nd1 N7 C41 -56.3(2) no
O2 Nd1 N7 C41 -136.7(2) no
O8 Nd1 N7 C41 81.3(2) no
O5 Nd1 N7 C41 16.8(3) no
O7 Nd1 N7 C41 150.7(2) no
N5 Nd1 N7 C41 147.5(2) no
N4 Nd1 N7 C41 -99.0(2) no
N6 Nd1 N7 C41 14.6(2) no
O1 C1 C2 C6 -179.4(3) no
O2 C1 C2 C6 -1.2(4) no
O1 C1 C2 C3 -3.9(4) no
O2 C1 C2 C3 174.3(3) no
C6 C2 C3 C4 1.4(5) no
C1 C2 C3 C4 -174.3(3) no
C2 C3 C4 C5 0.7(6) no
C6 N1 C5 C4 1.4(6) no
C3 C4 C5 N1 -2.2(7) no
C5 N1 C6 C2 1.0(6) no
C3 C2 C6 N1 -2.3(5) no
C1 C2 C6 N1 173.3(3) no
O4 C7 C8 C9 -17.3(5) no
O3 C7 C8 C9 162.7(3) no
O4 C7 C8 C12 166.5(3) no
O3 C7 C8 C12 -13.4(4) no
C10 N2 C9 C8 -2.0(7) no
C12 C8 C9 N2 -0.2(6) no
C7 C8 C9 N2 -176.5(4) no
C9 N2 C10 C11 3.3(7) no
N2 C10 C11 C12 -2.4(8) no
C10 C11 C12 C8 -0.1(6) no
C9 C8 C12 C11 1.3(5) no
C7 C8 C12 C11 177.5(3) no
O6 C13 C14 C15 -1.0(5) no
O5 C13 C14 C15 179.0(3) no
O6 C13 C14 C18 176.1(3) no
O5 C13 C14 C18 -3.9(4) no
C18 C14 C15 C16 1.4(6) no
C13 C14 C15 C16 178.6(4) no
C14 C15 C16 C17 -2.5(7) no
C18 N3 C17 C16 -0.4(8) no
C15 C16 C17 N3 2.1(8) no
C17 N3 C18 C14 -0.8(7) no
C15 C14 C18 N3 0.3(6) no
C13 C14 C18 N3 -176.8(4) no
C30 N4 C19 C20 1.3(5) no
Nd1 N4 C19 C20 178.9(3) no
N4 C19 C20 C21 -1.5(6) no
C19 C20 C21 C22 -0.5(6) no
C20 C21 C22 C30 2.3(5) no
C20 C21 C22 C23 -178.2(3) no
C21 C22 C23 C24 179.3(4) no
C30 C22 C23 C24 -1.2(5) no
C22 C23 C24 C25 2.6(6) no
C23 C24 C25 C26 178.2(4) no
C23 C24 C25 C29 -0.9(5) no
C29 C25 C26 C27 2.5(5) no
C24 C25 C26 C27 -176.6(3) no
C25 C26 C27 C28 -0.4(6) no
C29 N5 C28 C27 1.2(5) no
Nd1 N5 C28 C27 -168.5(3) no
C26 C27 C28 N5 -1.6(5) no
C28 N5 C29 C25 1.1(4) no
Nd1 N5 C29 C25 170.7(2) no
C28 N5 C29 C30 179.4(3) no
Nd1 N5 C29 C30 -10.9(3) no
C26 C25 C29 N5 -2.9(5) no
C24 C25 C29 N5 176.2(3) no
C26 C25 C29 C30 178.7(3) no
C24 C25 C29 C30 -2.1(4) no
C19 N4 C30 C22 0.7(4) no
Nd1 N4 C30 C22 -176.9(2) no
C19 N4 C30 C29 -179.5(3) no
Nd1 N4 C30 C29 2.9(3) no
C21 C22 C30 N4 -2.5(4) no
C23 C22 C30 N4 178.0(3) no
C21 C22 C30 C29 177.7(3) no
C23 C22 C30 C29 -1.8(4) no
N5 C29 C30 N4 5.2(4) no
C25 C29 C30 N4 -176.4(3) no
N5 C29 C30 C22 -175.0(3) no
C25 C29 C30 C22 3.4(4) no
C42 N6 C31 C32 -0.4(4) no
Nd1 N6 C31 C32 169.5(2) no
N6 C31 C32 C33 -0.7(5) no
C31 C32 C33 C34 0.7(5) no
C32 C33 C34 C42 0.2(5) no
C32 C33 C34 C35 179.4(3) no
C33 C34 C35 C36 -177.7(3) no
C42 C34 C35 C36 1.5(5) no
C34 C35 C36 C37 0.5(5) no
C35 C36 C37 C38 175.6(3) no
C35 C36 C37 C41 -1.8(5) no
C41 C37 C38 C39 1.0(5) no
C36 C37 C38 C39 -176.4(3) no
C37 C38 C39 C40 -2.4(6) no
C41 N7 C40 C39 1.1(5) no
Nd1 N7 C40 C39 -168.3(3) no
C38 C39 C40 N7 1.4(6) no
C40 N7 C41 C37 -2.6(4) no
Nd1 N7 C41 C37 167.0(2) no
C40 N7 C41 C42 175.4(3) no
Nd1 N7 C41 C42 -15.1(3) no
C38 C37 C41 N7 1.5(4) no
C36 C37 C41 N7 179.0(3) no
C38 C37 C41 C42 -176.4(3) no
C36 C37 C41 C42 1.1(4) no
C31 N6 C42 C34 1.4(4) no
Nd1 N6 C42 C34 -168.8(2) no
C31 N6 C42 C41 -177.1(3) no
Nd1 N6 C42 C41 12.8(3) no
C33 C34 C42 N6 -1.3(4) no
C35 C34 C42 N6 179.4(3) no
C33 C34 C42 C41 177.1(3) no
C35 C34 C42 C41 -2.1(4) no
N7 C41 C42 N6 1.3(4) no
C37 C41 C42 N6 179.4(3) no
N7 C41 C42 C34 -177.2(3) no
C37 C41 C42 C34 0.8(4) no
O1 C1 O2 Nd1 34.9(5) no
C2 C1 O2 Nd1 -143.1(2) no
O3 Nd1 O2 C1 -180.0(3) no
O8 Nd1 O2 C1 -28.4(3) no
O5 Nd1 O2 C1 106.6(3) no
O7 Nd1 O2 C1 -22.9(3) no
N7 Nd1 O2 C1 -101.0(3) no
N5 Nd1 O2 C1 47.4(3) no
N4 Nd1 O2 C1 104.6(3) no
N6 Nd1 O2 C1 -134.3(3) no
O4 C7 O3 Nd1 92.5(5) no
C8 C7 O3 Nd1 -87.5(5) no
O2 Nd1 O3 C7 122.6(4) no
O8 Nd1 O3 C7 -31.6(5) no
O5 Nd1 O3 C7 -97.0(4) no
O7 Nd1 O3 C7 86.4(4) no
N7 Nd1 O3 C7 41.5(4) no
N5 Nd1 O3 C7 -155.6(4) no
N4 Nd1 O3 C7 -166.4(4) no
N6 Nd1 O3 C7 -21.4(4) no
O6 C13 O5 Nd1 -41.2(4) no
C14 C13 O5 Nd1 138.8(2) no
O3 Nd1 O5 C13 169.8(2) no
O2 Nd1 O5 C13 -120.3(2) no
O8 Nd1 O5 C13 31.4(2) no
O7 Nd1 O5 C13 -13.0(3) no
N7 Nd1 O5 C13 100.8(2) no
N5 Nd1 O5 C13 -53.0(2) no
N4 Nd1 O5 C13 -118.2(2) no
N6 Nd1 O5 C13 102.8(2) no
